data_7014984
loop_
_publ_author_name
'Zhou, Wen'
'Therrien, Jeffrey A.'
'Wence, D Lee K'
'Yallits, Emily N.'
'Conway, Julia L.'
'Patrick, Brian O.'
'Smith, Kevin M.'

_publ_section_title
;
 Cyclopentadienyl mesityl complexes of chromium(II) and chromium(III).
;
_journal_issue 2
_journal_name_full 'Dalton transactions (Cambridge, England : 2003)'
_journal_page_first 337
_journal_page_last 339
_journal_paper_doi 10.1039/c0dt01399d
_journal_volume 40
_journal_year 2011
_chemical_formula_sum 'C23 H32 Cr I N2'
_chemical_formula_weight 515.41
_chemical_name_systematic
;
?
;
_space_group_IT_number 14
_symmetry_cell_setting monoclinic
_symmetry_space_group_name_Hall '-P 2yn'
_symmetry_space_group_name_H-M 'P 1 21/n 1'
_atom_sites_solution_hydrogens geom
_atom_sites_solution_primary direct
_atom_sites_solution_secondary difmap
_audit_creation_method SHELXL-97
_cell_angle_alpha 90.00
_cell_angle_beta 110.5070(10)
_cell_angle_gamma 90.00
_cell_formula_units_Z 4
_cell_length_a 11.5521(5)
_cell_length_b 13.9206(5)
_cell_length_c 14.6207(6)
_cell_measurement_reflns_used 9810
_cell_measurement_temperature 173(2)
_cell_measurement_theta_max 28.01
_cell_measurement_theta_min 2.38
_cell_volume 2202.19(15)
_computing_structure_refinement 'SHELXL-97 (Sheldrick, 1997)'
_diffrn_ambient_temperature 173(2)
_diffrn_measured_fraction_theta_full 0.999
_diffrn_measured_fraction_theta_max 0.999
_diffrn_measurement_device_type 'Bruker X8 APEX II'
_diffrn_measurement_method 'area detector'
_diffrn_radiation_monochromator graphite
_diffrn_radiation_source 'fine-focus sealed tube'
_diffrn_radiation_type MoK\a
_diffrn_radiation_wavelength 0.71073
_diffrn_reflns_av_R_equivalents 0.0249
_diffrn_reflns_av_sigmaI/netI 0.0168
_diffrn_reflns_limit_h_max 15
_diffrn_reflns_limit_h_min -15
_diffrn_reflns_limit_k_max 15
_diffrn_reflns_limit_k_min -18
_diffrn_reflns_limit_l_max 18
_diffrn_reflns_limit_l_min -19
_diffrn_reflns_number 31129
_diffrn_reflns_theta_full 28.01
_diffrn_reflns_theta_max 28.01
_diffrn_reflns_theta_min 1.95
_exptl_absorpt_coefficient_mu 1.931
_exptl_absorpt_correction_T_max 0.629
_exptl_absorpt_correction_T_min 0.485
_exptl_absorpt_correction_type multi-scan
_exptl_crystal_colour black
_exptl_crystal_density_diffrn 1.555
_exptl_crystal_density_method 'not measured'
_exptl_crystal_description irregular
_exptl_crystal_F_000 1044
_exptl_crystal_size_max 0.52
_exptl_crystal_size_mid 0.35
_exptl_crystal_size_min 0.24
_refine_diff_density_max 0.860
_refine_diff_density_min -0.382
_refine_diff_density_rms 0.070
_refine_ls_extinction_method none
_refine_ls_goodness_of_fit_ref 1.058
_refine_ls_hydrogen_treatment constr
_refine_ls_matrix_type full
_refine_ls_number_parameters 245
_refine_ls_number_reflns 5314
_refine_ls_number_restraints 0
_refine_ls_restrained_S_all 1.058
_refine_ls_R_factor_all 0.0254
_refine_ls_R_factor_gt 0.0217
_refine_ls_shift/su_max 0.126
_refine_ls_shift/su_mean 0.001
_refine_ls_structure_factor_coef Fsqd
_refine_ls_weighting_details 'calc w=1/[\s^2^(Fo^2^)+(0.0224P)^2^+2.1246P] where P=(Fo^2^+2Fc^2^)/3'
_refine_ls_weighting_scheme calc
_refine_ls_wR_factor_gt 0.0519
_refine_ls_wR_factor_ref 0.0537
_reflns_number_gt 4798
_reflns_number_total 5314
_reflns_threshold_expression >2sigma(I)
_cod_data_source_file C0DT01399D.TXT
_cod_data_source_block 9_CpCr(DBU)(Mes)I
_cod_depositor_comments
;
The following automatic conversions were performed:
'_symmetry_cell_setting' value 'Monoclinic' changed to 'monoclinic'
according to '/home/saulius/struct/CIF-dictionaries/cif_core.dic'
dictionary named 'cif_core.dic' version 2.4.1 from
2010-06-29.

'_exptl_absorpt_correction_type' value 'Multi-scan' changed
to 'multi-scan' according to
'/home/saulius/struct/CIF-dictionaries/cif_core.dic' dictionary named
'cif_core.dic' version 2.4.1 from 2010-06-29.

Automatic conversion script
Id: cif_fix_enum 1555 2011-01-17 13:19:09Z saulius 
;
_cod_original_sg_symbol_H-M 'P 21/n'
_cod_database_code 7014984

loop_
_symmetry_equiv_pos_as_xyz
'x, y, z'
'-x+1/2, y+1/2, -z+1/2'
'-x, -y, -z'
'x-1/2, -y-1/2, z-1/2'

loop_
_atom_site_label
_atom_site_type_symbol
_atom_site_fract_x
_atom_site_fract_y
_atom_site_fract_z
_atom_site_U_iso_or_equiv
_atom_site_adp_type
_atom_site_occupancy
_atom_site_symmetry_multiplicity
_atom_site_calc_flag
_atom_site_refinement_flags
_atom_site_disorder_assembly
_atom_site_disorder_group
C1 C -0.09659(17) 0.36760(14) 0.76118(14) 0.0213(4) Uani 1 1 d . . .
H1A H -0.1608 0.3605 0.7912 0.026 Uiso 1 1 calc R . .
H1B H -0.1176 0.3236 0.7045 0.026 Uiso 1 1 calc R . .
C2 C -0.09681(18) 0.46992(14) 0.72631(14) 0.0227(4) Uani 1 1 d . . .
H2A H -0.0361 0.4768 0.6928 0.027 Uiso 1 1 calc R . .
H2B H -0.1796 0.4865 0.6793 0.027 Uiso 1 1 calc R . .
C3 C -0.06362(18) 0.53652(14) 0.81288(14) 0.0234(4) Uani 1 1 d . . .
H3A H -0.0459 0.6014 0.7934 0.028 Uiso 1 1 calc R . .
H3B H -0.1340 0.5416 0.8365 0.028 Uiso 1 1 calc R . .
C4 C 0.11534(19) 0.57339(13) 0.96020(14) 0.0215(4) Uani 1 1 d . . .
H4A H 0.1462 0.5456 1.0267 0.026 Uiso 1 1 calc R . .
H4B H 0.0590 0.6270 0.9603 0.026 Uiso 1 1 calc R . .
C5 C 0.2243(2) 0.61307(14) 0.93658(15) 0.0246(4) Uani 1 1 d . . .
H5A H 0.2470 0.6767 0.9680 0.029 Uiso 1 1 calc R . .
H5B H 0.1990 0.6224 0.8651 0.029 Uiso 1 1 calc R . .
C6 C 0.33727(18) 0.54792(14) 0.97052(15) 0.0239(4) Uani 1 1 d . . .
H6A H 0.3681 0.5446 1.0427 0.029 Uiso 1 1 calc R . .
H6B H 0.4033 0.5768 0.9508 0.029 Uiso 1 1 calc R . .
C7 C 0.31245(17) 0.44624(14) 0.92975(14) 0.0202(4) Uani 1 1 d . . .
H7A H 0.3912 0.4101 0.9519 0.024 Uiso 1 1 calc R . .
H7B H 0.2835 0.4497 0.8576 0.024 Uiso 1 1 calc R . .
C8 C 0.21659(16) 0.39000(12) 0.95968(13) 0.0150(3) Uani 1 1 d . . .
H8A H 0.2343 0.3204 0.9599 0.018 Uiso 1 1 calc R . .
H8B H 0.2236 0.4087 1.0267 0.018 Uiso 1 1 calc R . .
C9 C 0.08722(16) 0.40900(13) 0.89119(12) 0.0139(3) Uani 1 1 d . . .
C10 C 0.24408(16) 0.20976(13) 0.83054(13) 0.0157(3) Uani 1 1 d . . .
C11 C 0.35073(17) 0.16288(14) 0.89410(13) 0.0189(4) Uani 1 1 d . . .
C12 C 0.46815(18) 0.18183(15) 0.89022(14) 0.0225(4) Uani 1 1 d . . .
H12 H 0.5379 0.1503 0.9352 0.027 Uiso 1 1 calc R . .
C13 C 0.48570(17) 0.24503(15) 0.82293(14) 0.0217(4) Uani 1 1 d . . .
C14 C 0.38114(18) 0.28690(14) 0.75680(14) 0.0199(4) Uani 1 1 d . . .
H14 H 0.3903 0.3287 0.7084 0.024 Uiso 1 1 calc R . .
C15 C 0.26255(17) 0.27010(13) 0.75851(13) 0.0170(3) Uani 1 1 d . . .
C16 C 0.3449(2) 0.09019(17) 0.96899(16) 0.0303(5) Uani 1 1 d . . .
H16A H 0.4266 0.0613 1.0003 0.045 Uiso 1 1 calc R . .
H16B H 0.2851 0.0399 0.9368 0.045 Uiso 1 1 calc R . .
H16C H 0.3191 0.1221 1.0185 0.045 Uiso 1 1 calc R . .
C17 C 0.61245(19) 0.26738(17) 0.82046(16) 0.0300(5) Uani 1 1 d . . .
H17A H 0.6748 0.2314 0.8722 0.045 Uiso 1 1 calc R . .
H17B H 0.6286 0.3364 0.8306 0.045 Uiso 1 1 calc R . .
H17C H 0.6162 0.2488 0.7569 0.045 Uiso 1 1 calc R . .
C18 C 0.15843(19) 0.31852(15) 0.67861(14) 0.0241(4) Uani 1 1 d . . .
H18A H 0.0795 0.3025 0.6859 0.036 Uiso 1 1 calc R . .
H18B H 0.1577 0.2962 0.6148 0.036 Uiso 1 1 calc R . .
H18C H 0.1705 0.3883 0.6832 0.036 Uiso 1 1 calc R . .
C19 C 0.0257(2) 0.03417(15) 0.82313(17) 0.0323(5) Uani 1 1 d . . .
H19 H 0.0738 -0.0101 0.8708 0.039 Uiso 1 1 calc R . .
C20 C 0.0531(2) 0.06767(16) 0.74314(16) 0.0298(5) Uani 1 1 d . . .
H20 H 0.1215 0.0488 0.7256 0.036 Uiso 1 1 calc R . .
C21 C -0.03921(19) 0.13479(15) 0.69274(15) 0.0255(4) Uani 1 1 d . . .
H21 H -0.0424 0.1708 0.6367 0.031 Uiso 1 1 calc R . .
C22 C -0.12588(19) 0.13837(16) 0.74114(16) 0.0285(5) Uani 1 1 d . . .
H22 H -0.1991 0.1760 0.7222 0.034 Uiso 1 1 calc R . .
C23 C -0.0851(2) 0.07722(16) 0.82108(17) 0.0330(5) Uani 1 1 d . . .
H23 H -0.1254 0.0663 0.8667 0.040 Uiso 1 1 calc R . .
N1 N 0.02494(13) 0.34021(11) 0.83330(11) 0.0146(3) Uani 1 1 d . . .
N2 N 0.04519(14) 0.49948(11) 0.89106(11) 0.0169(3) Uani 1 1 d . . .
Cr1 Cr 0.06722(3) 0.193742(19) 0.84190(2) 0.01340(6) Uani 1 1 d . . .
I1 I 0.084000(12) 0.186223(9) 1.034395(9) 0.02023(4) Uani 1 1 d . . .

loop_
_atom_site_aniso_label
_atom_site_aniso_U_11
_atom_site_aniso_U_22
_atom_site_aniso_U_33
_atom_site_aniso_U_23
_atom_site_aniso_U_13
_atom_site_aniso_U_12
C1 0.0126(8) 0.0225(10) 0.0241(9) 0.0016(8) 0.0007(7) 0.0020(7)
C2 0.0198(9) 0.0244(10) 0.0211(9) 0.0056(8) 0.0038(7) 0.0081(8)
C3 0.0241(9) 0.0196(9) 0.0254(10) 0.0074(8) 0.0072(8) 0.0106(8)
C4 0.0297(10) 0.0136(9) 0.0226(9) -0.0022(7) 0.0107(8) 0.0035(7)
C5 0.0352(11) 0.0140(9) 0.0227(9) -0.0007(7) 0.0079(8) -0.0071(8)
C6 0.0246(10) 0.0241(10) 0.0225(9) -0.0050(8) 0.0076(8) -0.0103(8)
C7 0.0153(8) 0.0235(10) 0.0216(9) -0.0050(7) 0.0063(7) -0.0033(7)
C8 0.0155(8) 0.0134(8) 0.0147(8) -0.0007(6) 0.0036(6) 0.0014(6)
C9 0.0141(8) 0.0144(8) 0.0147(8) 0.0029(6) 0.0072(6) 0.0011(6)
C10 0.0182(8) 0.0143(8) 0.0154(8) -0.0028(6) 0.0070(7) 0.0010(6)
C11 0.0211(9) 0.0209(9) 0.0161(8) -0.0013(7) 0.0082(7) 0.0041(7)
C12 0.0183(9) 0.0298(11) 0.0187(9) -0.0054(8) 0.0056(7) 0.0051(8)
C13 0.0184(9) 0.0274(10) 0.0211(9) -0.0132(8) 0.0094(7) -0.0057(8)
C14 0.0257(9) 0.0189(9) 0.0184(9) -0.0053(7) 0.0118(7) -0.0043(7)
C15 0.0205(9) 0.0153(9) 0.0158(8) -0.0039(7) 0.0071(7) -0.0016(7)
C16 0.0265(10) 0.0355(12) 0.0301(11) 0.0149(9) 0.0116(9) 0.0137(9)
C17 0.0231(10) 0.0402(13) 0.0303(11) -0.0173(9) 0.0138(9) -0.0105(9)
C18 0.0271(10) 0.0264(10) 0.0203(9) 0.0068(8) 0.0103(8) 0.0041(8)
C19 0.0410(12) 0.0134(9) 0.0346(12) -0.0033(8) 0.0034(10) -0.0071(9)
C20 0.0295(10) 0.0247(11) 0.0340(11) -0.0174(9) 0.0096(9) -0.0041(9)
C21 0.0278(10) 0.0262(10) 0.0192(9) -0.0078(8) 0.0040(8) -0.0089(8)
C22 0.0184(9) 0.0270(11) 0.0362(12) -0.0117(9) 0.0047(8) -0.0084(8)
C23 0.0376(12) 0.0298(12) 0.0346(12) -0.0109(9) 0.0162(10) -0.0213(10)
N1 0.0118(7) 0.0150(7) 0.0161(7) 0.0025(6) 0.0038(6) 0.0017(5)
N2 0.0171(7) 0.0134(7) 0.0197(8) 0.0010(6) 0.0058(6) 0.0030(6)
Cr1 0.01411(13) 0.01156(13) 0.01447(13) -0.00130(10) 0.00493(10) -0.00101(10)
I1 0.02778(7) 0.01725(7) 0.01806(7) 0.00224(4) 0.01102(5) 0.00292(5)

loop_
_atom_type_symbol
_atom_type_description
_atom_type_scat_dispersion_real
_atom_type_scat_dispersion_imag
_atom_type_scat_source
C C 0.0033 0.0016 'International Tables Vol C Tables 4.2.6.8 and 6.1.1.4'
H H 0.0000 0.0000 'International Tables Vol C Tables 4.2.6.8 and 6.1.1.4'
N N 0.0061 0.0033 'International Tables Vol C Tables 4.2.6.8 and 6.1.1.4'
Cr Cr 0.3209 0.6236 'International Tables Vol C Tables 4.2.6.8 and 6.1.1.4'
I I -0.4742 1.8119 'International Tables Vol C Tables 4.2.6.8 and 6.1.1.4'

loop_
_geom_angle_atom_site_label_1
_geom_angle_atom_site_label_2
_geom_angle_atom_site_label_3
_geom_angle
_geom_angle_site_symmetry_1
_geom_angle_site_symmetry_3
_geom_angle_publ_flag
N1 C1 C2 111.83(15) . . ?
N1 C1 H1A 109.3 . . ?
C2 C1 H1A 109.3 . . ?
N1 C1 H1B 109.3 . . ?
C2 C1 H1B 109.3 . . ?
H1A C1 H1B 107.9 . . ?
C3 C2 C1 109.05(16) . . ?
C3 C2 H2A 109.9 . . ?
C1 C2 H2A 109.9 . . ?
C3 C2 H2B 109.9 . . ?
C1 C2 H2B 109.9 . . ?
H2A C2 H2B 108.3 . . ?
N2 C3 C2 109.60(15) . . ?
N2 C3 H3A 109.8 . . ?
C2 C3 H3A 109.8 . . ?
N2 C3 H3B 109.8 . . ?
C2 C3 H3B 109.8 . . ?
H3A C3 H3B 108.2 . . ?
N2 C4 C5 113.48(15) . . ?
N2 C4 H4A 108.9 . . ?
C5 C4 H4A 108.9 . . ?
N2 C4 H4B 108.9 . . ?
C5 C4 H4B 108.9 . . ?
H4A C4 H4B 107.7 . . ?
C4 C5 C6 113.13(16) . . ?
C4 C5 H5A 109.0 . . ?
C6 C5 H5A 109.0 . . ?
C4 C5 H5B 109.0 . . ?
C6 C5 H5B 109.0 . . ?
H5A C5 H5B 107.8 . . ?
C5 C6 C7 113.80(16) . . ?
C5 C6 H6A 108.8 . . ?
C7 C6 H6A 108.8 . . ?
C5 C6 H6B 108.8 . . ?
C7 C6 H6B 108.8 . . ?
H6A C6 H6B 107.7 . . ?
C6 C7 C8 114.63(15) . . ?
C6 C7 H7A 108.6 . . ?
C8 C7 H7A 108.6 . . ?
C6 C7 H7B 108.6 . . ?
C8 C7 H7B 108.6 . . ?
H7A C7 H7B 107.6 . . ?
C9 C8 C7 111.56(15) . . ?
C9 C8 H8A 109.3 . . ?
C7 C8 H8A 109.3 . . ?
C9 C8 H8B 109.3 . . ?
C7 C8 H8B 109.3 . . ?
H8A C8 H8B 108.0 . . ?
N1 C9 N2 124.34(16) . . ?
N1 C9 C8 119.58(15) . . ?
N2 C9 C8 116.01(15) . . ?
C11 C10 C15 115.91(16) . . ?
C11 C10 Cr1 122.77(13) . . ?
C15 C10 Cr1 121.32(13) . . ?
C12 C11 C10 121.22(18) . . ?
C12 C11 C16 116.43(17) . . ?
C10 C11 C16 122.35(17) . . ?
C13 C12 C11 122.14(18) . . ?
C13 C12 H12 118.9 . . ?
C11 C12 H12 118.9 . . ?
C14 C13 C12 117.00(17) . . ?
C14 C13 C17 120.87(19) . . ?
C12 C13 C17 122.13(19) . . ?
C13 C14 C15 122.54(18) . . ?
C13 C14 H14 118.7 . . ?
C15 C14 H14 118.7 . . ?
C14 C15 C10 120.97(17) . . ?
C14 C15 C18 115.55(17) . . ?
C10 C15 C18 123.47(17) . . ?
C11 C16 H16A 109.5 . . ?
C11 C16 H16B 109.5 . . ?
H16A C16 H16B 109.5 . . ?
C11 C16 H16C 109.5 . . ?
H16A C16 H16C 109.5 . . ?
H16B C16 H16C 109.5 . . ?
C13 C17 H17A 109.5 . . ?
C13 C17 H17B 109.5 . . ?
H17A C17 H17B 109.5 . . ?
C13 C17 H17C 109.5 . . ?
H17A C17 H17C 109.5 . . ?
H17B C17 H17C 109.5 . . ?
C15 C18 H18A 109.5 . . ?
C15 C18 H18B 109.5 . . ?
H18A C18 H18B 109.5 . . ?
C15 C18 H18C 109.5 . . ?
H18A C18 H18C 109.5 . . ?
H18B C18 H18C 109.5 . . ?
C20 C19 C23 108.2(2) . . ?
C20 C19 Cr1 70.95(12) . . ?
C23 C19 Cr1 74.76(12) . . ?
C20 C19 H19 125.9 . . ?
C23 C19 H19 125.9 . . ?
Cr1 C19 H19 120.2 . . ?
C19 C20 C21 107.9(2) . . ?
C19 C20 Cr1 73.05(12) . . ?
C21 C20 Cr1 71.95(11) . . ?
C19 C20 H20 126.1 . . ?
C21 C20 H20 126.1 . . ?
Cr1 C20 H20 120.7 . . ?
C22 C21 C20 107.39(19) . . ?
C22 C21 Cr1 75.20(12) . . ?
C20 C21 Cr1 71.33(11) . . ?
C22 C21 H21 126.3 . . ?
C20 C21 H21 126.3 . . ?
Cr1 C21 H21 119.1 . . ?
C23 C22 C21 108.0(2) . . ?
C23 C22 Cr1 72.75(12) . . ?
C21 C22 Cr1 68.88(11) . . ?
C23 C22 H22 126.0 . . ?
C21 C22 H22 126.0 . . ?
Cr1 C22 H22 124.0 . . ?
C22 C23 C19 108.5(2) . . ?
C22 C23 Cr1 72.63(12) . . ?
C19 C23 Cr1 69.74(12) . . ?
C22 C23 H23 125.7 . . ?
C19 C23 H23 125.7 . . ?
Cr1 C23 H23 123.5 . . ?
C9 N1 C1 116.11(15) . . ?
C9 N1 Cr1 127.51(12) . . ?
C1 N1 Cr1 115.94(12) . . ?
C9 N2 C3 122.65(16) . . ?
C9 N2 C4 122.72(15) . . ?
C3 N2 C4 113.93(15) . . ?
N1 Cr1 C10 95.97(6) . . ?
N1 Cr1 C20 139.65(7) . . ?
C10 Cr1 C20 83.49(7) . . ?
N1 Cr1 C21 105.11(7) . . ?
C10 Cr1 C21 100.19(7) . . ?
C20 Cr1 C21 36.72(8) . . ?
N1 Cr1 C19 155.90(7) . . ?
C10 Cr1 C19 105.20(8) . . ?
C20 Cr1 C19 36.00(9) . . ?
C21 Cr1 C19 60.34(8) . . ?
N1 Cr1 C22 97.63(7) . . ?
C10 Cr1 C22 136.10(7) . . ?
C20 Cr1 C22 59.78(8) . . ?
C21 Cr1 C22 35.92(8) . . ?
C19 Cr1 C22 59.01(8) . . ?
N1 Cr1 C23 121.37(8) . . ?
C10 Cr1 C23 140.06(8) . . ?
C20 Cr1 C23 59.36(8) . . ?
C21 Cr1 C23 59.27(8) . . ?
C19 Cr1 C23 35.50(9) . . ?
C22 Cr1 C23 34.62(8) . . ?
N1 Cr1 I1 91.71(4) . . ?
C10 Cr1 I1 111.06(5) . . ?
C20 Cr1 I1 126.26(6) . . ?
C21 Cr1 I1 142.70(6) . . ?
C19 Cr1 I1 91.30(6) . . ?
C22 Cr1 I1 110.01(6) . . ?
C23 Cr1 I1 83.50(6) . . ?

loop_
_geom_bond_atom_site_label_1
_geom_bond_atom_site_label_2
_geom_bond_distance
_geom_bond_site_symmetry_2
_geom_bond_publ_flag
C1 N1 1.480(2) . ?
C1 C2 1.513(3) . ?
C1 H1A 0.9900 . ?
C1 H1B 0.9900 . ?
C2 C3 1.506(3) . ?
C2 H2A 0.9900 . ?
C2 H2B 0.9900 . ?
C3 N2 1.465(2) . ?
C3 H3A 0.9900 . ?
C3 H3B 0.9900 . ?
C4 N2 1.471(2) . ?
C4 C5 1.521(3) . ?
C4 H4A 0.9900 . ?
C4 H4B 0.9900 . ?
C5 C6 1.522(3) . ?
C5 H5A 0.9900 . ?
C5 H5B 0.9900 . ?
C6 C7 1.524(3) . ?
C6 H6A 0.9900 . ?
C6 H6B 0.9900 . ?
C7 C8 1.540(2) . ?
C7 H7A 0.9900 . ?
C7 H7B 0.9900 . ?
C8 C9 1.503(2) . ?
C8 H8A 0.9900 . ?
C8 H8B 0.9900 . ?
C9 N1 1.313(2) . ?
C9 N2 1.350(2) . ?
C10 C11 1.416(3) . ?
C10 C15 1.420(3) . ?
C10 Cr1 2.1188(18) . ?
C11 C12 1.402(3) . ?
C11 C16 1.510(3) . ?
C12 C13 1.387(3) . ?
C12 H12 0.9500 . ?
C13 C14 1.384(3) . ?
C13 C17 1.510(3) . ?
C14 C15 1.398(3) . ?
C14 H14 0.9500 . ?
C15 C18 1.510(3) . ?
C16 H16A 0.9800 . ?
C16 H16B 0.9800 . ?
C16 H16C 0.9800 . ?
C17 H17A 0.9800 . ?
C17 H17B 0.9800 . ?
C17 H17C 0.9800 . ?
C18 H18A 0.9800 . ?
C18 H18B 0.9800 . ?
C18 H18C 0.9800 . ?
C19 C20 1.394(3) . ?
C19 C23 1.405(3) . ?
C19 Cr1 2.269(2) . ?
C19 H19 0.9500 . ?
C20 C21 1.415(3) . ?
C20 Cr1 2.242(2) . ?
C20 H20 0.9500 . ?
C21 C22 1.415(3) . ?
C21 Cr1 2.2500(19) . ?
C21 H21 0.9500 . ?
C22 C23 1.388(3) . ?
C22 Cr1 2.332(2) . ?
C22 H22 0.9500 . ?
C23 Cr1 2.333(2) . ?
C23 H23 0.9500 . ?
N1 Cr1 2.0901(15) . ?
Cr1 I1 2.7545(3) . ?

loop_
_geom_torsion_atom_site_label_1
_geom_torsion_atom_site_label_2
_geom_torsion_atom_site_label_3
_geom_torsion_atom_site_label_4
_geom_torsion
_geom_torsion_site_symmetry_1
_geom_torsion_site_symmetry_2
_geom_torsion_site_symmetry_3
_geom_torsion_site_symmetry_4
_geom_torsion_publ_flag
N1 C1 C2 C3 -58.4(2) . . . . ?
C1 C2 C3 N2 47.3(2) . . . . ?
N2 C4 C5 C6 -80.0(2) . . . . ?
C4 C5 C6 C7 56.5(2) . . . . ?
C5 C6 C7 C8 -61.9(2) . . . . ?
C6 C7 C8 C9 86.68(19) . . . . ?
C7 C8 C9 N1 111.19(18) . . . . ?
C7 C8 C9 N2 -65.9(2) . . . . ?
C15 C10 C11 C12 5.0(3) . . . . ?
Cr1 C10 C11 C12 -174.14(14) . . . . ?
C15 C10 C11 C16 -174.84(18) . . . . ?
Cr1 C10 C11 C16 6.0(3) . . . . ?
C10 C11 C12 C13 -1.7(3) . . . . ?
C16 C11 C12 C13 178.15(18) . . . . ?
C11 C12 C13 C14 -2.1(3) . . . . ?
C11 C12 C13 C17 178.38(18) . . . . ?
C12 C13 C14 C15 2.3(3) . . . . ?
C17 C13 C14 C15 -178.15(17) . . . . ?
C13 C14 C15 C10 1.2(3) . . . . ?
C13 C14 C15 C18 -177.70(17) . . . . ?
C11 C10 C15 C14 -4.8(3) . . . . ?
Cr1 C10 C15 C14 174.38(13) . . . . ?
C11 C10 C15 C18 174.07(17) . . . . ?
Cr1 C10 C15 C18 -6.8(2) . . . . ?
C23 C19 C20 C21 2.1(2) . . . . ?
Cr1 C19 C20 C21 -63.98(14) . . . . ?
C23 C19 C20 Cr1 66.04(15) . . . . ?
C19 C20 C21 C22 -2.4(2) . . . . ?
Cr1 C20 C21 C22 -67.15(14) . . . . ?
C19 C20 C21 Cr1 64.70(14) . . . . ?
C20 C21 C22 C23 1.9(2) . . . . ?
Cr1 C21 C22 C23 -62.64(14) . . . . ?
C20 C21 C22 Cr1 64.55(13) . . . . ?
C21 C22 C23 C19 -0.7(2) . . . . ?
Cr1 C22 C23 C19 -60.83(15) . . . . ?
C21 C22 C23 Cr1 60.17(14) . . . . ?
C20 C19 C23 C22 -0.9(2) . . . . ?
Cr1 C19 C23 C22 62.67(15) . . . . ?
C20 C19 C23 Cr1 -63.54(14) . . . . ?
N2 C9 N1 C1 2.8(3) . . . . ?
C8 C9 N1 C1 -173.95(15) . . . . ?
N2 C9 N1 Cr1 -169.19(13) . . . . ?
C8 C9 N1 Cr1 14.0(2) . . . . ?
C2 C1 N1 C9 33.2(2) . . . . ?
C2 C1 N1 Cr1 -153.80(13) . . . . ?
N1 C9 N2 C3 -13.1(3) . . . . ?
C8 C9 N2 C3 163.81(16) . . . . ?
N1 C9 N2 C4 177.06(16) . . . . ?
C8 C9 N2 C4 -6.1(2) . . . . ?
C2 C3 N2 C9 -14.3(2) . . . . ?
C2 C3 N2 C4 156.36(16) . . . . ?
C5 C4 N2 C9 74.8(2) . . . . ?
C5 C4 N2 C3 -95.87(19) . . . . ?
C9 N1 Cr1 C10 -58.25(15) . . . . ?
C1 N1 Cr1 C10 129.72(13) . . . . ?
C9 N1 Cr1 C20 -145.21(15) . . . . ?
C1 N1 Cr1 C20 42.76(18) . . . . ?
C9 N1 Cr1 C21 -160.52(15) . . . . ?
C1 N1 Cr1 C21 27.45(14) . . . . ?
C9 N1 Cr1 C19 150.16(19) . . . . ?
C1 N1 Cr1 C19 -21.9(2) . . . . ?
C9 N1 Cr1 C22 163.59(15) . . . . ?
C1 N1 Cr1 C22 -8.43(14) . . . . ?
C9 N1 Cr1 C23 136.57(15) . . . . ?
C1 N1 Cr1 C23 -35.46(15) . . . . ?
C9 N1 Cr1 I1 53.14(15) . . . . ?
C1 N1 Cr1 I1 -118.89(12) . . . . ?
C11 C10 Cr1 N1 132.41(15) . . . . ?
C15 C10 Cr1 N1 -46.68(15) . . . . ?
C11 C10 Cr1 C20 -88.19(16) . . . . ?
C15 C10 Cr1 C20 92.72(15) . . . . ?
C11 C10 Cr1 C21 -121.03(15) . . . . ?
C15 C10 Cr1 C21 59.88(15) . . . . ?
C11 C10 Cr1 C19 -59.21(16) . . . . ?
C15 C10 Cr1 C19 121.71(15) . . . . ?
C11 C10 Cr1 C22 -120.06(16) . . . . ?
C15 C10 Cr1 C22 60.85(19) . . . . ?
C11 C10 Cr1 C23 -67.5(2) . . . . ?
C15 C10 Cr1 C23 113.43(16) . . . . ?
C11 C10 Cr1 I1 38.25(16) . . . . ?
C15 C10 Cr1 I1 -140.84(13) . . . . ?
C19 C20 Cr1 N1 -141.13(13) . . . . ?
C21 C20 Cr1 N1 -25.23(18) . . . . ?
C19 C20 Cr1 C10 127.30(14) . . . . ?
C21 C20 Cr1 C10 -116.80(13) . . . . ?
C19 C20 Cr1 C21 -115.90(19) . . . . ?
C21 C20 Cr1 C19 115.90(19) . . . . ?
C19 C20 Cr1 C22 -77.77(15) . . . . ?
C21 C20 Cr1 C22 38.14(12) . . . . ?
C19 C20 Cr1 C23 -37.40(14) . . . . ?
C21 C20 Cr1 C23 78.50(14) . . . . ?
C19 C20 Cr1 I1 15.90(16) . . . . ?
C21 C20 Cr1 I1 131.80(11) . . . . ?
C22 C21 Cr1 N1 -82.06(13) . . . . ?
C20 C21 Cr1 N1 163.39(12) . . . . ?
C22 C21 Cr1 C10 178.85(13) . . . . ?
C20 C21 Cr1 C10 64.30(14) . . . . ?
C22 C21 Cr1 C20 114.55(19) . . . . ?
C22 C21 Cr1 C19 77.07(14) . . . . ?
C20 C21 Cr1 C19 -37.48(13) . . . . ?
C20 C21 Cr1 C22 -114.55(19) . . . . ?
C22 C21 Cr1 C23 35.77(13) . . . . ?
C20 C21 Cr1 C23 -78.78(14) . . . . ?
C22 C21 Cr1 I1 31.86(18) . . . . ?
C20 C21 Cr1 I1 -82.69(15) . . . . ?
C20 C19 Cr1 N1 95.6(2) . . . . ?
C23 C19 Cr1 N1 -20.2(3) . . . . ?
C20 C19 Cr1 C10 -54.98(14) . . . . ?
C23 C19 Cr1 C10 -170.85(13) . . . . ?
C23 C19 Cr1 C20 -115.9(2) . . . . ?
C20 C19 Cr1 C21 38.24(13) . . . . ?
C23 C19 Cr1 C21 -77.62(14) . . . . ?
C20 C19 Cr1 C22 80.07(14) . . . . ?
C23 C19 Cr1 C22 -35.79(13) . . . . ?
C20 C19 Cr1 C23 115.9(2) . . . . ?
C20 C19 Cr1 I1 -167.24(13) . . . . ?
C23 C19 Cr1 I1 76.90(13) . . . . ?
C23 C22 Cr1 N1 -136.93(13) . . . . ?
C21 C22 Cr1 N1 105.27(13) . . . . ?
C23 C22 Cr1 C10 116.18(15) . . . . ?
C21 C22 Cr1 C10 -1.63(18) . . . . ?
C23 C22 Cr1 C20 78.80(15) . . . . ?
C21 C22 Cr1 C20 -39.01(13) . . . . ?
C23 C22 Cr1 C21 117.80(19) . . . . ?
C23 C22 Cr1 C19 36.72(14) . . . . ?
C21 C22 Cr1 C19 -81.08(14) . . . . ?
C21 C22 Cr1 C23 -117.80(19) . . . . ?
C23 C22 Cr1 I1 -42.29(14) . . . . ?
C21 C22 Cr1 I1 -160.09(11) . . . . ?
C22 C23 Cr1 N1 52.44(15) . . . . ?
C19 C23 Cr1 N1 170.49(13) . . . . ?
C22 C23 Cr1 C10 -104.21(16) . . . . ?
C19 C23 Cr1 C10 13.8(2) . . . . ?
C22 C23 Cr1 C20 -80.11(14) . . . . ?
C19 C23 Cr1 C20 37.94(14) . . . . ?
C22 C23 Cr1 C21 -37.13(13) . . . . ?
C19 C23 Cr1 C21 80.91(15) . . . . ?
C22 C23 Cr1 C19 -118.0(2) . . . . ?
C19 C23 Cr1 C22 118.0(2) . . . . ?
C22 C23 Cr1 I1 140.48(13) . . . . ?
C19 C23 Cr1 I1 -101.48(13) . . . . ?
